data_7128347
loop_
_publ_author_name
'Liang, Qiuming'
'Hayashi, Kasumi'
'Zeng, Yimin'
'Jimenez-Santiago, Jose L'
'Song, Datong'

_publ_section_title
;
 Constructing fused N-heterocycles from unprotected mesoionic
 N-heterocyclic olefins and organic azides <i>via</i> diazo transfer.
;
_journal_issue 50
_journal_name_full 'Chemical communications (Cambridge, England)'
_journal_page_first 6137
_journal_page_last 6140
_journal_paper_doi 10.1039/d1cc02245h
_journal_volume 57
_journal_year 2021
_chemical_formula_sum 'C20 H21 N5'
_chemical_formula_weight 331.42
_space_group_crystal_system triclinic
_space_group_IT_number 2
_space_group_name_Hall '-P 1'
_space_group_name_H-M_alt 'P -1'
_atom_sites_solution_hydrogens geom
_audit_creation_method SHELXL-2016/6
_audit_update_record
;
2021-04-08 deposited with the CCDC.	2021-05-19 downloaded from the CCDC.
;
_cell_angle_alpha 66.888(9)
_cell_angle_beta 89.896(10)
_cell_angle_gamma 82.855(10)
_cell_formula_units_Z 4
_cell_length_a 6.858(2)
_cell_length_b 15.868(5)
_cell_length_c 17.842(5)
_cell_measurement_reflns_used 45126
_cell_measurement_temperature 150(2)
_cell_measurement_theta_max 27.708
_cell_measurement_theta_min 2.998
_cell_volume 1769.6(9)
_computing_structure_refinement 'SHELXL-2016/6 (Sheldrick, 2016)'
_computing_structure_solution 'SHELXT 2018/2 (Sheldrick, 2018)'
_diffrn_ambient_temperature 150(2)
_diffrn_measured_fraction_theta_full 0.996
_diffrn_measured_fraction_theta_max 0.981
_diffrn_measurement_device_type 'Bruker Kappa Photon II'
_diffrn_measurement_method 'omega and phi scans'
_diffrn_radiation_type MoK\a
_diffrn_radiation_wavelength 0.71073
_diffrn_reflns_av_R_equivalents 0.0927
_diffrn_reflns_av_unetI/netI 0.1090
_diffrn_reflns_Laue_measured_fraction_full 0.996
_diffrn_reflns_Laue_measured_fraction_max 0.981
_diffrn_reflns_limit_h_max 8
_diffrn_reflns_limit_h_min -8
_diffrn_reflns_limit_k_max 20
_diffrn_reflns_limit_k_min -20
_diffrn_reflns_limit_l_max 22
_diffrn_reflns_limit_l_min -23
_diffrn_reflns_number 45126
_diffrn_reflns_point_group_measured_fraction_full 0.996
_diffrn_reflns_point_group_measured_fraction_max 0.981
_diffrn_reflns_theta_full 25.242
_diffrn_reflns_theta_max 27.708
_diffrn_reflns_theta_min 2.998
_exptl_absorpt_coefficient_mu 0.077
_exptl_absorpt_correction_T_max 0.7429
_exptl_absorpt_correction_T_min 0.6646
_exptl_absorpt_correction_type multi-scan
_exptl_absorpt_process_details
;
 SADABS 2016/2: Krause, L., Herbst-Irmer, R., Sheldrick G.M. & Stalke D.,
 J. Appl. Cryst. 48 (2015) 3-10
;
_exptl_crystal_colour 'light yellow'
_exptl_crystal_density_diffrn 1.244
_exptl_crystal_description rod
_exptl_crystal_F_000 704
_exptl_crystal_size_max 0.6
_exptl_crystal_size_mid 0.2
_exptl_crystal_size_min 0.1
_refine_diff_density_max 0.456
_refine_diff_density_min -0.366
_refine_diff_density_rms 0.119
_refine_ls_extinction_coef 0.058(5)
_refine_ls_extinction_expression Fc^*^=kFc[1+0.001xFc^2^\l^3^/sin(2\q)]^-1/4^
_refine_ls_extinction_method 'SHELXL-2016/6 (Sheldrick 2016)'
_refine_ls_goodness_of_fit_ref 1.043
_refine_ls_hydrogen_treatment constr
_refine_ls_matrix_type full
_refine_ls_number_parameters 454
_refine_ls_number_reflns 8124
_refine_ls_number_restraints 1
_refine_ls_restrained_S_all 1.043
_refine_ls_R_factor_all 0.1381
_refine_ls_R_factor_gt 0.0726
_refine_ls_shift/su_max 0.001
_refine_ls_shift/su_mean 0.000
_refine_ls_structure_factor_coef Fsqd
_refine_ls_weighting_details 'w=1/[\s^2^(Fo^2^)+(0.0985P)^2^] where P=(Fo^2^+2Fc^2^)/3'
_refine_ls_weighting_scheme calc
_refine_ls_wR_factor_gt 0.1696
_refine_ls_wR_factor_ref 0.1983
_reflns_Friedel_coverage 0.000
_reflns_number_gt 4582
_reflns_number_total 8124
_reflns_threshold_expression 'I > 2\s(I)'
_cod_data_source_file d1cc02245h2.cif
_cod_data_source_block wl470a
_cod_depositor_comments 'Adding full bibliography for 7128333--7128355.cif.'
_cod_original_cell_volume 1769.5(9)
_cod_database_code 7128347
_shelx_shelxl_version_number 2016/6
_shelx_space_group_comment
;
The symmetry employed for this shelxl refinement is uniquely defined
by the following loop, which should always be used as a source of
symmetry information in preference to the above space-group names.
They are only intended as comments.
;

loop_
_space_group_symop_operation_xyz
'x, y, z'
'-x, -y, -z'

loop_
_atom_site_label
_atom_site_type_symbol
_atom_site_fract_x
_atom_site_fract_y
_atom_site_fract_z
_atom_site_U_iso_or_equiv
_atom_site_adp_type
_atom_site_occupancy
_atom_site_site_symmetry_order
_atom_site_calc_flag
_atom_site_refinement_flags_posn
_atom_site_refinement_flags_adp
_atom_site_refinement_flags_occupancy
_atom_site_disorder_assembly
_atom_site_disorder_group
N1 N 0.7592(3) 0.41603(14) 0.61482(11) 0.0311(5) Uani 1 1 d . . . . .
C1 C 0.7266(4) 0.67527(18) 0.34391(15) 0.0437(6) Uani 1 1 d . . . . .
H1 H 0.711647 0.648467 0.305445 0.052 Uiso 1 1 calc R U . . .
N2 N 0.7589(3) 0.32562(14) 0.65157(11) 0.0338(5) Uani 1 1 d . . . . .
C2 C 0.7262(4) 0.76946(19) 0.31661(17) 0.0499(7) Uani 1 1 d . . . . .
H2 H 0.709567 0.806901 0.259861 0.060 Uiso 1 1 calc R U . . .
N3 N 0.7470(3) 0.29617(13) 0.59086(11) 0.0315(5) Uani 1 1 d . . . . .
C3 C 0.7500(3) 0.80960(19) 0.37146(16) 0.0439(7) Uani 1 1 d . . . . .
H3 H 0.751328 0.874427 0.352790 0.053 Uiso 1 1 calc R U . . .
N4 N 0.7322(3) 0.47964(14) 0.39953(12) 0.0380(5) Uani 1 1 d . . . . .
C4 C 0.7718(4) 0.75464(19) 0.45335(17) 0.0458(7) Uani 1 1 d . . . . .
H4 H 0.787219 0.781697 0.491591 0.055 Uiso 1 1 calc R U . . .
N5 N 0.7284(3) 0.38512(15) 0.43698(12) 0.0387(5) Uani 1 1 d . . . . .
C5 C 0.7714(4) 0.66070(19) 0.48037(16) 0.0441(7) Uani 1 1 d . . . . .
H5 H 0.787340 0.623700 0.537224 0.053 Uiso 1 1 calc R U . . .
N6 N 0.6857(3) 0.06989(13) 1.08312(11) 0.0291(4) Uani 1 1 d . . . . .
C6 C 0.7484(3) 0.61882(16) 0.42635(14) 0.0320(5) Uani 1 1 d . . . . .
N7 N 0.6035(3) 0.15701(13) 1.06340(11) 0.0316(5) Uani 1 1 d . . . . .
C7 C 0.7445(3) 0.51946(17) 0.45371(14) 0.0325(6) Uani 1 1 d . . . . .
N8 N 0.5663(2) 0.19297(13) 0.98249(11) 0.0277(4) Uani 1 1 d . . . . .
C8 C 0.7486(3) 0.44691(16) 0.53229(13) 0.0303(5) Uani 1 1 d . . . . .
N9 N 0.7143(3) 0.02931(13) 0.90033(11) 0.0326(5) Uani 1 1 d . . . . .
C9 C 0.7394(3) 0.36872(17) 0.51642(13) 0.0316(5) Uani 1 1 d . . . . .
N10 N 0.6260(3) 0.11954(13) 0.87929(11) 0.0322(5) Uani 1 1 d . . . . .
C10 C 0.7487(3) 0.19989(16) 0.61019(14) 0.0314(5) Uani 1 1 d . . . . .
C11 C 0.7505(3) 0.13716(17) 0.69046(14) 0.0334(6) Uani 1 1 d . . . . .
H11 H 0.749851 0.157581 0.733899 0.040 Uiso 1 1 calc R U . . .
C12 C 0.7532(3) 0.04434(17) 0.70643(15) 0.0351(6) Uani 1 1 d . . . . .
H12 H 0.754620 0.001230 0.761429 0.042 Uiso 1 1 calc R U . . .
C13 C 0.7540(3) 0.01250(17) 0.64403(14) 0.0348(6) Uani 1 1 d . . . . .
C14 C 0.7516(3) 0.07766(17) 0.56440(15) 0.0383(6) Uani 1 1 d . . . . .
H14 H 0.751797 0.057422 0.520854 0.046 Uiso 1 1 calc R U . . .
C15 C 0.7490(3) 0.17091(18) 0.54626(14) 0.0378(6) Uani 1 1 d . . . . .
H15 H 0.747338 0.214129 0.491289 0.045 Uiso 1 1 calc R U . . .
C16 C 0.7558(4) -0.08974(18) 0.66057(15) 0.0427(6) Uani 1 1 d . U . . .
C17 C 0.7653(5) -0.1528(2) 0.75107(17) 0.0657(9) Uani 1 1 d . U . . .
H17A H 0.654299 -0.132238 0.777284 0.098 Uiso 1 1 calc R U . . .
H17B H 0.758439 -0.216444 0.757210 0.098 Uiso 1 1 calc R U . . .
H17C H 0.889091 -0.150044 0.776832 0.098 Uiso 1 1 calc R U . . .
C18 C 0.9285(6) -0.1227(2) 0.6212(2) 0.0912(13) Uani 1 1 d . . . . .
H18A H 0.924280 -0.082736 0.563018 0.137 Uiso 1 1 calc R U . . .
H18B H 1.051781 -0.120049 0.647467 0.137 Uiso 1 1 calc R U . . .
H18C H 0.921130 -0.186449 0.627844 0.137 Uiso 1 1 calc R U . . .
C19 C 0.5663(6) -0.1021(2) 0.6220(2) 0.1008(14) Uani 1 1 d . . . . .
H19A H 0.451690 -0.081310 0.646292 0.151 Uiso 1 1 calc R U . . .
H19B H 0.559422 -0.065279 0.563082 0.151 Uiso 1 1 calc R U . . .
H19C H 0.567306 -0.167466 0.632176 0.151 Uiso 1 1 calc R U . . .
C20 C 0.7729(4) 0.46634(18) 0.66743(14) 0.0411(6) Uani 1 1 d . . . . .
H20A H 0.896354 0.493225 0.658904 0.062 Uiso 1 1 calc R U . . .
H20B H 0.769955 0.423741 0.724622 0.062 Uiso 1 1 calc R U . . .
H20C H 0.661564 0.515801 0.654057 0.062 Uiso 1 1 calc R U . . .
C21 C 0.8988(3) -0.16006(17) 0.96668(15) 0.0361(6) Uani 1 1 d . . . . .
H21 H 0.868912 -0.130433 0.909554 0.043 Uiso 1 1 calc R U . . .
C22 C 0.9858(4) -0.25126(18) 1.00027(17) 0.0443(7) Uani 1 1 d . . . . .
H22 H 1.013744 -0.283590 0.965747 0.053 Uiso 1 1 calc R U . . .
C23 C 1.0328(3) -0.29629(17) 1.08303(17) 0.0412(6) Uani 1 1 d . . . . .
H23 H 1.092801 -0.358875 1.105498 0.049 Uiso 1 1 calc R U . . .
C24 C 0.9911(3) -0.24860(17) 1.13200(16) 0.0409(6) Uani 1 1 d . . . . .
H24 H 1.022932 -0.278311 1.188976 0.049 Uiso 1 1 calc R U . . .
C25 C 0.9033(3) -0.15806(17) 1.09924(15) 0.0365(6) Uani 1 1 d . . . . .
H25 H 0.875016 -0.126460 1.134325 0.044 Uiso 1 1 calc R U . . .
C26 C 0.8549(3) -0.11154(16) 1.01603(14) 0.0290(5) Uani 1 1 d . . . . .
C27 C 0.7622(3) -0.01556(16) 0.98128(13) 0.0274(5) Uani 1 1 d . . . . .
C28 C 0.7025(3) 0.04850(15) 1.01647(13) 0.0258(5) Uani 1 1 d . . . . .
C29 C 0.6243(3) 0.12748(15) 0.95139(13) 0.0265(5) Uani 1 1 d . . . . .
C30 C 0.4866(3) 0.28749(15) 0.94252(13) 0.0279(5) Uani 1 1 d . . . . .
C31 C 0.4313(3) 0.33900(17) 0.98819(15) 0.0355(6) Uani 1 1 d . . . . .
H31 H 0.446611 0.311566 1.046049 0.043 Uiso 1 1 calc R U . . .
C32 C 0.3540(4) 0.43025(17) 0.94857(15) 0.0388(6) Uani 1 1 d . . . . .
H32 H 0.317060 0.465471 0.980041 0.047 Uiso 1 1 calc R U . . .
C33 C 0.3275(3) 0.47337(16) 0.86341(14) 0.0335(6) Uani 1 1 d . . . . .
C34 C 0.3856(3) 0.41903(16) 0.82003(14) 0.0325(5) Uani 1 1 d . . . . .
H34 H 0.370899 0.446032 0.762151 0.039 Uiso 1 1 calc R U . . .
C35 C 0.4636(3) 0.32737(16) 0.85841(14) 0.0308(5) Uani 1 1 d . . . . .
H35 H 0.501382 0.291839 0.827272 0.037 Uiso 1 1 calc R U . . .
C36 C 0.2401(4) 0.57447(17) 0.81860(16) 0.0408(6) Uani 1 1 d . . . . .
C37 C 0.1681(5) 0.6188(2) 0.87677(18) 0.0615(9) Uani 1 1 d . . . . .
H37A H 0.113409 0.683499 0.845470 0.092 Uiso 1 1 calc R U . . .
H37B H 0.066068 0.585463 0.909576 0.092 Uiso 1 1 calc R U . . .
H37C H 0.278383 0.616231 0.912825 0.092 Uiso 1 1 calc R U . . .
C38 C 0.0654(4) 0.58057(19) 0.76181(17) 0.0495(7) Uani 1 1 d . . . . .
H38A H 0.109815 0.552125 0.723846 0.074 Uiso 1 1 calc R U . . .
H38B H -0.037625 0.547863 0.794489 0.074 Uiso 1 1 calc R U . . .
H38C H 0.012709 0.645599 0.730949 0.074 Uiso 1 1 calc R U . . .
C39 C 0.3940(5) 0.6287(2) 0.7653(2) 0.0681(9) Uani 1 1 d . . . . .
H39A H 0.440615 0.600120 0.727716 0.102 Uiso 1 1 calc R U . . .
H39B H 0.334924 0.692721 0.733999 0.102 Uiso 1 1 calc R U . . .
H39C H 0.505112 0.628133 0.800065 0.102 Uiso 1 1 calc R U . . .
C40 C 0.7360(4) 0.01480(18) 1.16919(14) 0.0446(7) Uani 1 1 d . . . . .
H40A H 0.877022 -0.008241 1.176709 0.067 Uiso 1 1 calc R U . . .
H40B H 0.660452 -0.037600 1.188408 0.067 Uiso 1 1 calc R U . . .
H40C H 0.704588 0.053114 1.200446 0.067 Uiso 1 1 calc R U . . .

loop_
_atom_site_aniso_label
_atom_site_aniso_U_11
_atom_site_aniso_U_22
_atom_site_aniso_U_33
_atom_site_aniso_U_23
_atom_site_aniso_U_13
_atom_site_aniso_U_12
N1 0.0231(10) 0.0403(12) 0.0265(11) -0.0099(10) 0.0025(7) -0.0026(8)
C1 0.0470(15) 0.0447(17) 0.0347(16) -0.0113(14) 0.0086(11) -0.0047(12)
N2 0.0300(11) 0.0408(13) 0.0276(11) -0.0105(10) 0.0027(8) -0.0034(9)
C2 0.0591(18) 0.0442(17) 0.0358(16) -0.0058(14) 0.0089(12) -0.0027(13)
N3 0.0269(10) 0.0394(12) 0.0252(11) -0.0093(10) 0.0039(8) -0.0056(8)
C3 0.0335(14) 0.0403(15) 0.0524(18) -0.0136(14) 0.0077(11) -0.0014(11)
N4 0.0370(11) 0.0443(13) 0.0283(11) -0.0090(10) 0.0034(8) -0.0071(9)
C4 0.0442(15) 0.0481(17) 0.0456(17) -0.0192(15) 0.0019(12) -0.0060(12)
N5 0.0409(12) 0.0453(13) 0.0256(11) -0.0084(10) 0.0041(8) -0.0091(9)
C5 0.0448(15) 0.0461(17) 0.0339(15) -0.0074(13) 0.0003(11) -0.0074(12)
N6 0.0261(10) 0.0316(11) 0.0277(11) -0.0103(9) 0.0020(7) -0.0024(8)
C6 0.0200(11) 0.0391(14) 0.0322(14) -0.0093(12) 0.0039(9) -0.0026(10)
N7 0.0282(10) 0.0368(12) 0.0256(11) -0.0080(10) 0.0027(8) -0.0040(8)
C7 0.0213(11) 0.0429(15) 0.0286(13) -0.0098(12) 0.0021(9) -0.0021(10)
N8 0.0214(9) 0.0341(11) 0.0246(10) -0.0087(9) 0.0031(7) -0.0029(8)
C8 0.0194(11) 0.0417(14) 0.0260(13) -0.0098(12) 0.0021(9) -0.0028(9)
N9 0.0305(10) 0.0340(12) 0.0305(11) -0.0096(10) 0.0051(8) -0.0048(8)
C9 0.0213(11) 0.0405(14) 0.0263(13) -0.0060(12) 0.0023(9) -0.0042(10)
N10 0.0332(11) 0.0342(12) 0.0269(11) -0.0098(10) 0.0034(8) -0.0036(8)
C10 0.0225(11) 0.0383(14) 0.0304(14) -0.0103(12) 0.0040(9) -0.0048(9)
C11 0.0261(12) 0.0439(15) 0.0277(13) -0.0122(12) 0.0030(9) -0.0023(10)
C12 0.0269(12) 0.0418(15) 0.0307(13) -0.0089(12) 0.0026(9) -0.0017(10)
C13 0.0247(12) 0.0431(15) 0.0336(14) -0.0123(12) 0.0027(9) -0.0034(10)
C14 0.0390(14) 0.0453(16) 0.0302(14) -0.0138(13) 0.0029(10) -0.0086(11)
C15 0.0349(13) 0.0475(16) 0.0240(13) -0.0056(12) 0.0039(10) -0.0086(11)
C16 0.0495(16) 0.0413(16) 0.0340(15) -0.0108(13) 0.0040(11) -0.0076(12)
C17 0.092(2) 0.0459(18) 0.051(2) -0.0125(16) 0.0084(16) -0.0030(16)
C18 0.126(3) 0.058(2) 0.093(3) -0.033(2) 0.055(2) -0.013(2)
C19 0.123(3) 0.062(2) 0.097(3) -0.001(2) -0.042(3) -0.039(2)
C20 0.0441(15) 0.0499(16) 0.0315(14) -0.0185(13) 0.0037(11) -0.0054(12)
C21 0.0301(13) 0.0419(15) 0.0377(14) -0.0170(13) 0.0046(10) -0.0055(11)
C22 0.0358(14) 0.0432(16) 0.0610(19) -0.0284(15) 0.0072(12) -0.0041(12)
C23 0.0237(12) 0.0334(14) 0.0605(18) -0.0122(14) 0.0060(11) -0.0035(10)
C24 0.0347(14) 0.0357(15) 0.0433(16) -0.0075(13) 0.0055(11) 0.0003(11)
C25 0.0327(13) 0.0369(15) 0.0364(15) -0.0115(12) 0.0069(10) -0.0017(10)
C26 0.0170(11) 0.0343(13) 0.0355(14) -0.0124(12) 0.0070(9) -0.0070(9)
C27 0.0197(11) 0.0347(13) 0.0268(13) -0.0102(11) 0.0053(9) -0.0065(9)
C28 0.0206(11) 0.0307(13) 0.0230(12) -0.0065(11) 0.0052(8) -0.0063(9)
C29 0.0194(11) 0.0309(13) 0.0278(12) -0.0100(11) 0.0052(9) -0.0045(9)
C30 0.0209(11) 0.0286(13) 0.0313(13) -0.0085(11) 0.0015(9) -0.0040(9)
C31 0.0363(13) 0.0370(14) 0.0320(14) -0.0127(12) 0.0007(10) -0.0035(11)
C32 0.0400(14) 0.0393(15) 0.0401(15) -0.0194(13) 0.0005(11) -0.0033(11)
C33 0.0280(12) 0.0352(14) 0.0376(14) -0.0146(12) 0.0006(10) -0.0039(10)
C34 0.0287(12) 0.0362(14) 0.0299(13) -0.0101(12) 0.0012(9) -0.0041(10)
C35 0.0278(12) 0.0329(13) 0.0317(13) -0.0129(11) 0.0041(9) -0.0036(10)
C36 0.0434(15) 0.0345(14) 0.0427(16) -0.0149(13) -0.0028(11) 0.0000(11)
C37 0.083(2) 0.0441(18) 0.059(2) -0.0294(16) -0.0175(16) 0.0181(15)
C38 0.0486(16) 0.0444(16) 0.0517(17) -0.0195(15) -0.0081(13) 0.0096(13)
C39 0.064(2) 0.0388(17) 0.089(3) -0.0111(18) 0.0046(17) -0.0099(15)
C40 0.0600(17) 0.0416(16) 0.0273(14) -0.0119(13) -0.0035(12) 0.0048(13)

loop_
_atom_type_symbol
_atom_type_description
_atom_type_scat_dispersion_real
_atom_type_scat_dispersion_imag
_atom_type_scat_source
C C 0.0033 0.0016 'International Tables Vol C Tables 4.2.6.8 and 6.1.1.4'
H H 0.0000 0.0000 'International Tables Vol C Tables 4.2.6.8 and 6.1.1.4'
N N 0.0061 0.0033 'International Tables Vol C Tables 4.2.6.8 and 6.1.1.4'

loop_
_geom_angle_atom_site_label_1
_geom_angle_atom_site_label_2
_geom_angle_atom_site_label_3
_geom_angle
_geom_angle_site_symmetry_1
_geom_angle_site_symmetry_3
_geom_angle_publ_flag
N2 N1 C8 112.97(18) . . ?
N2 N1 C20 116.75(18) . . ?
C8 N1 C20 130.3(2) . . ?
C2 C1 C6 121.3(2) . . ?
C2 C1 H1 119.3 . . ?
C6 C1 H1 119.3 . . ?
N1 N2 N3 105.16(17) . . ?
C1 C2 C3 120.2(3) . . ?
C1 C2 H2 119.9 . . ?
C3 C2 H2 119.9 . . ?
N2 N3 C9 110.70(19) . . ?
N2 N3 C10 119.39(19) . . ?
C9 N3 C10 129.9(2) . . ?
C4 C3 C2 119.2(3) . . ?
C4 C3 H3 120.4 . . ?
C2 C3 H3 120.4 . . ?
C7 N4 N5 112.73(19) . . ?
C3 C4 C5 120.4(3) . . ?
C3 C4 H4 119.8 . . ?
C5 C4 H4 119.8 . . ?
C9 N5 N4 103.09(19) . . ?
C4 C5 C6 121.4(2) . . ?
C4 C5 H5 119.3 . . ?
C6 C5 H5 119.3 . . ?
N7 N6 C28 111.67(18) . . ?
N7 N6 C40 116.67(18) . . ?
C28 N6 C40 131.64(19) . . ?
C1 C6 C5 117.4(2) . . ?
C1 C6 C7 120.2(2) . . ?
C5 C6 C7 122.3(2) . . ?
N6 N7 N8 106.13(16) . . ?
N4 C7 C8 106.0(2) . . ?
N4 C7 C6 121.1(2) . . ?
C8 C7 C6 132.8(2) . . ?
N7 N8 C29 110.04(17) . . ?
N7 N8 C30 119.31(17) . . ?
C29 N8 C30 130.58(18) . . ?
N1 C8 C9 104.9(2) . . ?
N1 C8 C7 151.0(2) . . ?
C9 C8 C7 104.1(2) . . ?
C27 N9 N10 112.98(18) . . ?
N5 C9 N3 139.7(2) . . ?
N5 C9 C8 114.0(2) . . ?
N3 C9 C8 106.2(2) . . ?
C29 N10 N9 102.30(17) . . ?
C11 C10 C15 121.0(2) . . ?
C11 C10 N3 121.0(2) . . ?
C15 C10 N3 118.0(2) . . ?
C12 C11 C10 119.0(2) . . ?
C12 C11 H11 120.5 . . ?
C10 C11 H11 120.5 . . ?
C11 C12 C13 121.7(2) . . ?
C11 C12 H12 119.1 . . ?
C13 C12 H12 119.1 . . ?
C14 C13 C12 117.4(2) . . ?
C14 C13 C16 120.2(2) . . ?
C12 C13 C16 122.4(2) . . ?
C15 C14 C13 122.4(2) . . ?
C15 C14 H14 118.8 . . ?
C13 C14 H14 118.8 . . ?
C14 C15 C10 118.5(2) . . ?
C14 C15 H15 120.8 . . ?
C10 C15 H15 120.8 . . ?
C18 C16 C17 108.6(3) . . ?
C18 C16 C13 110.2(2) . . ?
C17 C16 C13 113.8(2) . . ?
C18 C16 C19 107.5(3) . . ?
C17 C16 C19 107.3(3) . . ?
C13 C16 C19 109.2(2) . . ?
C16 C17 H17A 109.5 . . ?
C16 C17 H17B 109.5 . . ?
H17A C17 H17B 109.5 . . ?
C16 C17 H17C 109.5 . . ?
H17A C17 H17C 109.5 . . ?
H17B C17 H17C 109.5 . . ?
C16 C18 H18A 109.5 . . ?
C16 C18 H18B 109.5 . . ?
H18A C18 H18B 109.5 . . ?
C16 C18 H18C 109.5 . . ?
H18A C18 H18C 109.5 . . ?
H18B C18 H18C 109.5 . . ?
C16 C19 H19A 109.5 . . ?
C16 C19 H19B 109.5 . . ?
H19A C19 H19B 109.5 . . ?
C16 C19 H19C 109.5 . . ?
H19A C19 H19C 109.5 . . ?
H19B C19 H19C 109.5 . . ?
N1 C20 H20A 109.5 . . ?
N1 C20 H20B 109.5 . . ?
H20A C20 H20B 109.5 . . ?
N1 C20 H20C 109.5 . . ?
H20A C20 H20C 109.5 . . ?
H20B C20 H20C 109.5 . . ?
C22 C21 C26 120.4(2) . . ?
C22 C21 H21 119.8 . . ?
C26 C21 H21 119.8 . . ?
C23 C22 C21 121.4(2) . . ?
C23 C22 H22 119.3 . . ?
C21 C22 H22 119.3 . . ?
C24 C23 C22 118.5(2) . . ?
C24 C23 H23 120.7 . . ?
C22 C23 H23 120.7 . . ?
C23 C24 C25 120.5(2) . . ?
C23 C24 H24 119.7 . . ?
C25 C24 H24 119.7 . . ?
C24 C25 C26 121.7(2) . . ?
C24 C25 H25 119.1 . . ?
C26 C25 H25 119.1 . . ?
C21 C26 C25 117.4(2) . . ?
C21 C26 C27 120.8(2) . . ?
C25 C26 C27 121.8(2) . . ?
N9 C27 C28 105.98(19) . . ?
N9 C27 C26 121.6(2) . . ?
C28 C27 C26 132.4(2) . . ?
N6 C28 C29 105.64(19) . . ?
N6 C28 C27 150.1(2) . . ?
C29 C28 C27 104.24(19) . . ?
N10 C29 N8 139.0(2) . . ?
N10 C29 C28 114.5(2) . . ?
N8 C29 C28 106.51(18) . . ?
C35 C30 C31 120.4(2) . . ?
C35 C30 N8 119.79(19) . . ?
C31 C30 N8 119.8(2) . . ?
C32 C31 C30 119.0(2) . . ?
C32 C31 H31 120.5 . . ?
C30 C31 H31 120.5 . . ?
C31 C32 C33 122.4(2) . . ?
C31 C32 H32 118.8 . . ?
C33 C32 H32 118.8 . . ?
C34 C33 C32 116.6(2) . . ?
C34 C33 C36 120.4(2) . . ?
C32 C33 C36 123.0(2) . . ?
C35 C34 C33 122.1(2) . . ?
C35 C34 H34 119.0 . . ?
C33 C34 H34 119.0 . . ?
C34 C35 C30 119.5(2) . . ?
C34 C35 H35 120.3 . . ?
C30 C35 H35 120.3 . . ?
C37 C36 C33 112.3(2) . . ?
C37 C36 C39 109.4(2) . . ?
C33 C36 C39 109.7(2) . . ?
C37 C36 C38 108.6(2) . . ?
C33 C36 C38 109.2(2) . . ?
C39 C36 C38 107.6(2) . . ?
C36 C37 H37A 109.5 . . ?
C36 C37 H37B 109.5 . . ?
H37A C37 H37B 109.5 . . ?
C36 C37 H37C 109.5 . . ?
H37A C37 H37C 109.5 . . ?
H37B C37 H37C 109.5 . . ?
C36 C38 H38A 109.5 . . ?
C36 C38 H38B 109.5 . . ?
H38A C38 H38B 109.5 . . ?
C36 C38 H38C 109.5 . . ?
H38A C38 H38C 109.5 . . ?
H38B C38 H38C 109.5 . . ?
C36 C39 H39A 109.5 . . ?
C36 C39 H39B 109.5 . . ?
H39A C39 H39B 109.5 . . ?
C36 C39 H39C 109.5 . . ?
H39A C39 H39C 109.5 . . ?
H39B C39 H39C 109.5 . . ?
N6 C40 H40A 109.5 . . ?
N6 C40 H40B 109.5 . . ?
H40A C40 H40B 109.5 . . ?
N6 C40 H40C 109.5 . . ?
H40A C40 H40C 109.5 . . ?
H40B C40 H40C 109.5 . . ?

loop_
_geom_bond_atom_site_label_1
_geom_bond_atom_site_label_2
_geom_bond_distance
_geom_bond_site_symmetry_2
_geom_bond_publ_flag
N1 N2 1.323(3) . ?
N1 C8 1.356(3) . ?
N1 C20 1.461(3) . ?
C1 C2 1.378(4) . ?
C1 C6 1.386(3) . ?
C1 H1 0.9500 . ?
N2 N3 1.344(3) . ?
C2 C3 1.381(4) . ?
C2 H2 0.9500 . ?
N3 C9 1.370(3) . ?
N3 C10 1.426(3) . ?
C3 C4 1.373(4) . ?
C3 H3 0.9500 . ?
N4 C7 1.354(3) . ?
N4 N5 1.385(3) . ?
C4 C5 1.375(4) . ?
C4 H4 0.9500 . ?
N5 C9 1.337(3) . ?
C5 C6 1.388(3) . ?
C5 H5 0.9500 . ?
N6 N7 1.333(3) . ?
N6 C28 1.360(3) . ?
N6 C40 1.454(3) . ?
C6 C7 1.460(3) . ?
N7 N8 1.339(2) . ?
C7 C8 1.420(3) . ?
N8 C29 1.377(3) . ?
N8 C30 1.419(3) . ?
C8 C9 1.385(3) . ?
N9 C27 1.355(3) . ?
N9 N10 1.386(3) . ?
N10 C29 1.341(3) . ?
C10 C11 1.386(3) . ?
C10 C15 1.387(3) . ?
C11 C12 1.384(3) . ?
C11 H11 0.9500 . ?
C12 C13 1.391(3) . ?
C12 H12 0.9500 . ?
C13 C14 1.390(3) . ?
C13 C16 1.529(4) . ?
C14 C15 1.383(3) . ?
C14 H14 0.9500 . ?
C15 H15 0.9500 . ?
C16 C18 1.516(4) . ?
C16 C17 1.526(4) . ?
C16 C19 1.540(4) . ?
C17 H17A 0.9800 . ?
C17 H17B 0.9800 . ?
C17 H17C 0.9800 . ?
C18 H18A 0.9800 . ?
C18 H18B 0.9800 . ?
C18 H18C 0.9800 . ?
C19 H19A 0.9800 . ?
C19 H19B 0.9800 . ?
C19 H19C 0.9800 . ?
C20 H20A 0.9800 . ?
C20 H20B 0.9800 . ?
C20 H20C 0.9800 . ?
C21 C22 1.384(3) . ?
C21 C26 1.390(3) . ?
C21 H21 0.9500 . ?
C22 C23 1.382(4) . ?
C22 H22 0.9500 . ?
C23 C24 1.372(3) . ?
C23 H23 0.9500 . ?
C24 C25 1.377(3) . ?
C24 H24 0.9500 . ?
C25 C26 1.393(3) . ?
C25 H25 0.9500 . ?
C26 C27 1.459(3) . ?
C27 C28 1.411(3) . ?
C28 C29 1.378(3) . ?
C30 C35 1.381(3) . ?
C30 C31 1.386(3) . ?
C31 C32 1.373(3) . ?
C31 H31 0.9500 . ?
C32 C33 1.401(3) . ?
C32 H32 0.9500 . ?
C33 C34 1.392(3) . ?
C33 C36 1.526(3) . ?
C34 C35 1.377(3) . ?
C34 H34 0.9500 . ?
C35 H35 0.9500 . ?
C36 C37 1.517(4) . ?
C36 C39 1.529(4) . ?
C36 C38 1.540(4) . ?
C37 H37A 0.9800 . ?
C37 H37B 0.9800 . ?
C37 H37C 0.9800 . ?
C38 H38A 0.9800 . ?
C38 H38B 0.9800 . ?
C38 H38C 0.9800 . ?
C39 H39A 0.9800 . ?
C39 H39B 0.9800 . ?
C39 H39C 0.9800 . ?
C40 H40A 0.9800 . ?
C40 H40B 0.9800 . ?
C40 H40C 0.9800 . ?

loop_
_geom_torsion_atom_site_label_1
_geom_torsion_atom_site_label_2
_geom_torsion_atom_site_label_3
_geom_torsion_atom_site_label_4
_geom_torsion
_geom_torsion_site_symmetry_1
_geom_torsion_site_symmetry_2
_geom_torsion_site_symmetry_3
_geom_torsion_site_symmetry_4
_geom_torsion_publ_flag
C8 N1 N2 N3 -0.2(2) . . . . ?
C20 N1 N2 N3 -179.51(17) . . . . ?
C6 C1 C2 C3 0.7(4) . . . . ?
N1 N2 N3 C9 -0.2(2) . . . . ?
N1 N2 N3 C10 178.37(17) . . . . ?
C1 C2 C3 C4 -0.7(4) . . . . ?
C2 C3 C4 C5 0.5(4) . . . . ?
C7 N4 N5 C9 -0.1(2) . . . . ?
C3 C4 C5 C6 -0.3(4) . . . . ?
C2 C1 C6 C5 -0.5(4) . . . . ?
C2 C1 C6 C7 178.8(2) . . . . ?
C4 C5 C6 C1 0.3(4) . . . . ?
C4 C5 C6 C7 -179.0(2) . . . . ?
C28 N6 N7 N8 -0.1(2) . . . . ?
C40 N6 N7 N8 -178.59(18) . . . . ?
N5 N4 C7 C8 -0.2(2) . . . . ?
N5 N4 C7 C6 -179.40(18) . . . . ?
C1 C6 C7 N4 4.2(3) . . . . ?
C5 C6 C7 N4 -176.5(2) . . . . ?
C1 C6 C7 C8 -174.8(2) . . . . ?
C5 C6 C7 C8 4.5(4) . . . . ?
N6 N7 N8 C29 0.5(2) . . . . ?
N6 N7 N8 C30 -176.88(17) . . . . ?
N2 N1 C8 C9 0.5(2) . . . . ?
C20 N1 C8 C9 179.7(2) . . . . ?
N2 N1 C8 C7 -178.2(3) . . . . ?
C20 N1 C8 C7 0.9(5) . . . . ?
N4 C7 C8 N1 179.1(3) . . . . ?
C6 C7 C8 N1 -1.8(5) . . . . ?
N4 C7 C8 C9 0.4(2) . . . . ?
C6 C7 C8 C9 179.5(2) . . . . ?
N4 N5 C9 N3 -178.6(3) . . . . ?
N4 N5 C9 C8 0.4(2) . . . . ?
N2 N3 C9 N5 179.5(3) . . . . ?
C10 N3 C9 N5 1.2(4) . . . . ?
N2 N3 C9 C8 0.5(2) . . . . ?
C10 N3 C9 C8 -177.86(19) . . . . ?
N1 C8 C9 N5 -179.90(17) . . . . ?
C7 C8 C9 N5 -0.5(2) . . . . ?
N1 C8 C9 N3 -0.6(2) . . . . ?
C7 C8 C9 N3 178.81(17) . . . . ?
C27 N9 N10 C29 0.5(2) . . . . ?
N2 N3 C10 C11 3.9(3) . . . . ?
C9 N3 C10 C11 -177.9(2) . . . . ?
N2 N3 C10 C15 -175.94(19) . . . . ?
C9 N3 C10 C15 2.3(3) . . . . ?
C15 C10 C11 C12 0.2(3) . . . . ?
N3 C10 C11 C12 -179.64(19) . . . . ?
C10 C11 C12 C13 -0.1(3) . . . . ?
C11 C12 C13 C14 -0.1(3) . . . . ?
C11 C12 C13 C16 -179.6(2) . . . . ?
C12 C13 C14 C15 0.1(3) . . . . ?
C16 C13 C14 C15 179.7(2) . . . . ?
C13 C14 C15 C10 0.0(3) . . . . ?
C11 C10 C15 C14 -0.2(3) . . . . ?
N3 C10 C15 C14 179.68(19) . . . . ?
C14 C13 C16 C18 55.8(3) . . . . ?
C12 C13 C16 C18 -124.7(3) . . . . ?
C14 C13 C16 C17 178.1(2) . . . . ?
C12 C13 C16 C17 -2.4(3) . . . . ?
C14 C13 C16 C19 -62.1(3) . . . . ?
C12 C13 C16 C19 117.4(3) . . . . ?
C26 C21 C22 C23 -0.6(4) . . . . ?
C21 C22 C23 C24 0.1(4) . . . . ?
C22 C23 C24 C25 0.3(3) . . . . ?
C23 C24 C25 C26 -0.3(4) . . . . ?
C22 C21 C26 C25 0.5(3) . . . . ?
C22 C21 C26 C27 -179.7(2) . . . . ?
C24 C25 C26 C21 -0.1(3) . . . . ?
C24 C25 C26 C27 -179.9(2) . . . . ?
N10 N9 C27 C28 -0.1(2) . . . . ?
N10 N9 C27 C26 179.40(18) . . . . ?
C21 C26 C27 N9 0.6(3) . . . . ?
C25 C26 C27 N9 -179.6(2) . . . . ?
C21 C26 C27 C28 179.9(2) . . . . ?
C25 C26 C27 C28 -0.3(3) . . . . ?
N7 N6 C28 C29 -0.4(2) . . . . ?
C40 N6 C28 C29 177.8(2) . . . . ?
N7 N6 C28 C27 179.2(3) . . . . ?
C40 N6 C28 C27 -2.6(5) . . . . ?
N9 C27 C28 N6 179.9(3) . . . . ?
C26 C27 C28 N6 0.6(5) . . . . ?
N9 C27 C28 C29 -0.4(2) . . . . ?
C26 C27 C28 C29 -179.8(2) . . . . ?
N9 N10 C29 N8 179.0(2) . . . . ?
N9 N10 C29 C28 -0.9(2) . . . . ?
N7 N8 C29 N10 179.3(2) . . . . ?
C30 N8 C29 N10 -3.6(4) . . . . ?
N7 N8 C29 C28 -0.8(2) . . . . ?
C30 N8 C29 C28 176.23(19) . . . . ?
N6 C28 C29 N10 -179.36(17) . . . . ?
C27 C28 C29 N10 0.8(2) . . . . ?
N6 C28 C29 N8 0.7(2) . . . . ?
C27 C28 C29 N8 -179.07(16) . . . . ?
N7 N8 C30 C35 174.40(19) . . . . ?
C29 N8 C30 C35 -2.4(3) . . . . ?
N7 N8 C30 C31 -6.0(3) . . . . ?
C29 N8 C30 C31 177.2(2) . . . . ?
C35 C30 C31 C32 -0.2(3) . . . . ?
N8 C30 C31 C32 -179.8(2) . . . . ?
C30 C31 C32 C33 0.4(4) . . . . ?
C31 C32 C33 C34 -0.6(3) . . . . ?
C31 C32 C33 C36 179.5(2) . . . . ?
C32 C33 C34 C35 0.5(3) . . . . ?
C36 C33 C34 C35 -179.5(2) . . . . ?
C33 C34 C35 C30 -0.3(3) . . . . ?
C31 C30 C35 C34 0.2(3) . . . . ?
N8 C30 C35 C34 179.78(19) . . . . ?
C34 C33 C36 C37 174.4(2) . . . . ?
C32 C33 C36 C37 -5.7(3) . . . . ?
C34 C33 C36 C39 -63.7(3) . . . . ?
C32 C33 C36 C39 116.2(3) . . . . ?
C34 C33 C36 C38 53.9(3) . . . . ?
C32 C33 C36 C38 -126.1(2) . . . . ?
